data_4319918
loop_
_publ_author_name
'Valeria Amendola'
'Luigi Fabbrizzi'
'Luca Gianelli'
'Cristina Maggi'
'Carlo Mangano'
'Piersandro Pallavicini'
'Michele Zema'

_publ_section_title
;
 Electrochemical Assembling/Disassembling of Helicates with Hysteresis
;
_journal_name_full 'Inorganic Chemistry'
_journal_page_first 3579
_journal_page_last 3587
_journal_paper_doi 10.1021/ic001155a
_journal_volume 40
_journal_year 2001
_chemical_formula_sum 'C56 H54 Cl2 Cu2 N10 O8'
_chemical_formula_weight 1193.07
_chemical_name_systematic
;
 ?
;
_space_group_IT_number 14
_symmetry_cell_setting monoclinic
_symmetry_space_group_name_Hall '-P 2ybc'
_symmetry_space_group_name_H-M 'P 1 21/c 1'
_atom_sites_solution_hydrogens geom
_atom_sites_solution_primary direct
_atom_sites_solution_secondary difmap
_audit_creation_method SHELXL-97
_cell_angle_alpha 90.00
_cell_angle_beta 95.79(5)
_cell_angle_gamma 90.00
_cell_formula_units_Z 4
_cell_length_a 13.872(7)
_cell_length_b 18.790(6)
_cell_length_c 20.971(11)
_cell_measurement_reflns_used 25
_cell_measurement_temperature 293(2)
_cell_measurement_theta_max 11.75
_cell_measurement_theta_min 8.03
_cell_volume 5438(4)
_computing_cell_refinement 'CAD4 Express (Enraf Nonius, 1994)'
_computing_data_collection 'CAD4 Express (Enraf Nonius, 1994)'
_computing_data_reduction 'XCAD4 (Harms & Wocadlo, 1995)'
_computing_molecular_graphics 'Ortep-3 for Windows (Farrugia, 1997)'
_computing_publication_material 'WinGX (Farrugia, 1998)'
_computing_structure_refinement 'SHELXL-97 (Sheldrick, 1997)'
_computing_structure_solution 'SIR92 (Altomare et al, 1993)'
_diffrn_ambient_temperature 293(2)
_diffrn_measured_fraction_theta_full 0.999
_diffrn_measured_fraction_theta_max 0.999
_diffrn_measurement_device_type 'Enraf Nonius CAD4'
_diffrn_measurement_method 'non-profiled omega scans'
_diffrn_radiation_monochromator graphite
_diffrn_radiation_source 'fine-focus sealed tube'
_diffrn_radiation_type MoK\a
_diffrn_radiation_wavelength 0.71073
_diffrn_reflns_av_R_equivalents 0.1130
_diffrn_reflns_av_sigmaI/netI 0.0630
_diffrn_reflns_limit_h_max 16
_diffrn_reflns_limit_h_min -16
_diffrn_reflns_limit_k_max 22
_diffrn_reflns_limit_k_min 0
_diffrn_reflns_limit_l_max 24
_diffrn_reflns_limit_l_min 0
_diffrn_reflns_number 9838
_diffrn_reflns_theta_full 24.97
_diffrn_reflns_theta_max 24.97
_diffrn_reflns_theta_min 2.00
_diffrn_standards_decay_% 0
_diffrn_standards_interval_time 240
_diffrn_standards_number 3
_exptl_absorpt_coefficient_mu 0.945
_exptl_absorpt_correction_T_max 0.589
_exptl_absorpt_correction_T_min 0.388
_exptl_absorpt_correction_type psi-scan
_exptl_absorpt_process_details
;
 '(North, Philips & Mathews, 1968)'
;
_exptl_crystal_colour black
_exptl_crystal_density_diffrn 1.457
_exptl_crystal_density_method 'not measured'
_exptl_crystal_description prism
_exptl_crystal_F_000 2464
_exptl_crystal_size_max 0.98
_exptl_crystal_size_mid 0.7
_exptl_crystal_size_min 0.56
_refine_diff_density_max 0.502
_refine_diff_density_min -0.336
_refine_diff_density_rms 0.066
_refine_ls_extinction_coef 0.0006(2)
_refine_ls_extinction_expression Fc^*^=kFc[1+0.001xFc^2^\l^3^/sin(2\q)]^-1/4^
_refine_ls_extinction_method SHELXL
_refine_ls_goodness_of_fit_ref 1.033
_refine_ls_hydrogen_treatment mixed
_refine_ls_matrix_type full
_refine_ls_number_parameters 778
_refine_ls_number_reflns 9556
_refine_ls_number_restraints 2
_refine_ls_restrained_S_all 1.035
_refine_ls_R_factor_all 0.1081
_refine_ls_R_factor_gt 0.0584
_refine_ls_shift/su_max 0.001
_refine_ls_shift/su_mean 0.000
_refine_ls_structure_factor_coef Fsqd
_refine_ls_weighting_details 'calc w=1/[\s^2^(Fo^2^)+(0.0842P)^2^+0.7374P] where P=(Fo^2^+2Fc^2^)/3'
_refine_ls_weighting_scheme calc
_refine_ls_wR_factor_gt 0.1450
_refine_ls_wR_factor_ref 0.1628
_reflns_number_gt 5851
_reflns_number_total 9556
_reflns_threshold_expression >2sigma(I)
_cod_data_source_file ic001155a_3.cif
_cod_data_source_block palla11
_cod_original_sg_symbol_H-M 'P 21/c'
_cod_database_code 4319918

loop_
_symmetry_equiv_pos_as_xyz
'x, y, z'
'-x, y+1/2, -z+1/2'
'-x, -y, -z'
'x, -y-1/2, z-1/2'

loop_
_atom_site_label
_atom_site_type_symbol
_atom_site_fract_x
_atom_site_fract_y
_atom_site_fract_z
_atom_site_U_iso_or_equiv
_atom_site_adp_type
_atom_site_occupancy
_atom_site_symmetry_multiplicity
_atom_site_calc_flag
_atom_site_refinement_flags
_atom_site_disorder_assembly
_atom_site_disorder_group
Cu1 Cu 0.39758(4) 0.10111(3) 0.22098(3) 0.04966(19) Uani 1 1 d . . .
Cu2 Cu 0.17745(4) 0.09216(3) 0.27732(3) 0.05100(19) Uani 1 1 d . . .
N1 N 0.3454(2) 0.09779(18) 0.12520(16) 0.0411(8) Uani 1 1 d . . .
N2 N 0.3244(3) 0.19626(18) 0.21515(17) 0.0438(9) Uani 1 1 d . . .
N3 N 0.2294(3) 0.17252(19) 0.33473(17) 0.0448(9) Uani 1 1 d . . .
N4 N 0.0786(3) 0.08567(19) 0.34734(17) 0.0460(9) Uani 1 1 d . . .
N5 N 0.5508(3) 0.10143(19) 0.21250(17) 0.0444(9) Uani 1 1 d . . .
N6 N 0.4372(3) 0.01710(18) 0.27711(17) 0.0433(9) Uani 1 1 d . . .
N7 N 0.2298(2) -0.00237(19) 0.24435(17) 0.0414(9) Uani 1 1 d . . .
N8 N 0.1150(2) 0.09674(18) 0.18494(16) 0.0399(8) Uani 1 1 d . . .
N9 N 0.7764(7) 0.3258(6) -0.0295(5) 0.174(4) Uani 1 1 d . . .
N10 N 0.731(2) 0.1995(12) -0.1535(19) 0.90(5) Uani 1 1 d D . .
C1 C 0.3591(3) 0.0484(3) 0.0794(2) 0.0505(12) Uani 1 1 d . . .
C2 C 0.4019(4) -0.0165(3) 0.0983(3) 0.0682(15) Uani 1 1 d . . .
H2 H 0.4212 -0.0250 0.1413 0.082 Uiso 1 1 calc R . .
C3 C 0.4156(5) -0.0670(3) 0.0544(3) 0.091(2) Uani 1 1 d . . .
H3 H 0.4447 -0.1098 0.0676 0.109 Uiso 1 1 calc R . .
C4 C 0.3870(6) -0.0561(4) -0.0099(3) 0.101(2) Uani 1 1 d . . .
H4 H 0.3962 -0.0918 -0.0395 0.122 Uiso 1 1 calc R . .
C5 C 0.3457(5) 0.0062(4) -0.0300(3) 0.0869(19) Uani 1 1 d . . .
H5 H 0.3282 0.0133 -0.0736 0.104 Uiso 1 1 calc R . .
C6 C 0.3284(4) 0.0609(3) 0.0137(2) 0.0599(13) Uani 1 1 d . . .
C7 C 0.2844(4) 0.1252(3) -0.0028(3) 0.0693(15) Uani 1 1 d . . .
H7 H 0.2639 0.1348 -0.0455 0.083 Uiso 1 1 calc R . .
C8 C 0.2708(4) 0.1745(3) 0.0428(2) 0.0587(13) Uani 1 1 d . . .
H8 H 0.2414 0.2179 0.0319 0.070 Uiso 1 1 calc R . .
C9 C 0.3022(3) 0.1583(2) 0.1064(2) 0.0428(10) Uani 1 1 d . . .
C10 C 0.2882(3) 0.2088(2) 0.1581(2) 0.0460(11) Uani 1 1 d . . .
H10 H 0.2527 0.2502 0.1490 0.055 Uiso 1 1 calc R . .
C11 C 0.3069(4) 0.2531(3) 0.2623(2) 0.0601(14) Uani 1 1 d . . .
H11 H 0.2433 0.2742 0.2493 0.072 Uiso 1 1 calc R . .
C12 C 0.3819(6) 0.3115(3) 0.2619(3) 0.092(2) Uani 1 1 d . . .
H12A H 0.3855 0.3271 0.2181 0.111 Uiso 1 1 calc R . .
H12B H 0.3615 0.3518 0.2861 0.111 Uiso 1 1 calc R . .
C13 C 0.4805(6) 0.2882(4) 0.2898(4) 0.102(2) Uani 1 1 d . . .
H13A H 0.5248 0.3282 0.2913 0.123 Uiso 1 1 calc R . .
H13B H 0.5047 0.2516 0.2630 0.123 Uiso 1 1 calc R . .
C14 C 0.4756(5) 0.2588(4) 0.3580(3) 0.095(2) Uani 1 1 d . . .
H14A H 0.5391 0.2417 0.3749 0.114 Uiso 1 1 calc R . .
H14B H 0.4570 0.2966 0.3858 0.114 Uiso 1 1 calc R . .
C15 C 0.4023(4) 0.1982(3) 0.3573(3) 0.0673(15) Uani 1 1 d . . .
H15A H 0.4227 0.1591 0.3316 0.081 Uiso 1 1 calc R . .
H15B H 0.3983 0.1810 0.4005 0.081 Uiso 1 1 calc R . .
C16 C 0.3057(4) 0.2249(3) 0.3297(2) 0.0547(12) Uani 1 1 d . . .
H16 H 0.2901 0.2655 0.3562 0.066 Uiso 1 1 calc R . .
C17 C 0.1822(4) 0.1784(3) 0.3845(2) 0.0536(12) Uani 1 1 d . . .
H17 H 0.1999 0.2135 0.4147 0.064 Uiso 1 1 calc R . .
C18 C 0.1022(4) 0.1314(3) 0.3942(2) 0.0530(12) Uani 1 1 d . . .
C19 C 0.0566(4) 0.1346(3) 0.4506(2) 0.0675(15) Uani 1 1 d . . .
H19 H 0.0765 0.1672 0.4827 0.081 Uiso 1 1 calc R . .
C20 C -0.0170(4) 0.0891(3) 0.4574(3) 0.0733(16) Uani 1 1 d . . .
H20 H -0.0487 0.0906 0.4944 0.088 Uiso 1 1 calc R . .
C21 C -0.0459(4) 0.0403(3) 0.4099(2) 0.0595(13) Uani 1 1 d . . .
C22 C -0.1210(4) -0.0094(3) 0.4143(3) 0.0715(16) Uani 1 1 d . . .
H22 H -0.1550 -0.0094 0.4503 0.086 Uiso 1 1 calc R . .
C23 C -0.1441(4) -0.0565(3) 0.3676(3) 0.0728(16) Uani 1 1 d . . .
H23 H -0.1923 -0.0900 0.3720 0.087 Uiso 1 1 calc R . .
C24 C -0.0959(4) -0.0558(3) 0.3115(3) 0.0675(15) Uani 1 1 d . . .
H24 H -0.1136 -0.0880 0.2787 0.081 Uiso 1 1 calc R . .
C25 C -0.0243(3) -0.0085(3) 0.3053(2) 0.0562(13) Uani 1 1 d . . .
H25 H 0.0071 -0.0084 0.2682 0.067 Uiso 1 1 calc R . .
C26 C 0.0030(3) 0.0400(3) 0.3535(2) 0.0482(11) Uani 1 1 d . . .
C27 C 0.6066(3) 0.1399(2) 0.1745(2) 0.0472(11) Uani 1 1 d . . .
C28 C 0.5666(3) 0.1973(3) 0.1398(2) 0.0527(12) Uani 1 1 d . . .
H28 H 0.5027 0.2101 0.1438 0.063 Uiso 1 1 calc R . .
C29 C 0.6187(4) 0.2354(3) 0.1000(3) 0.0654(15) Uani 1 1 d . . .
H29 H 0.5900 0.2728 0.0761 0.079 Uiso 1 1 calc R . .
C30 C 0.7161(4) 0.2177(3) 0.0955(3) 0.0769(17) Uani 1 1 d . . .
H30 H 0.7520 0.2437 0.0684 0.092 Uiso 1 1 calc R . .
C31 C 0.7576(4) 0.1641(3) 0.1294(3) 0.0725(16) Uani 1 1 d . . .
H31 H 0.8226 0.1540 0.1263 0.087 Uiso 1 1 calc R . .
C32 C 0.7058(3) 0.1223(3) 0.1699(2) 0.0570(13) Uani 1 1 d . . .
C33 C 0.7435(4) 0.0637(3) 0.2044(3) 0.0795(18) Uani 1 1 d . . .
H33 H 0.8078 0.0508 0.2022 0.095 Uiso 1 1 calc R . .
C34 C 0.6877(3) 0.0250(3) 0.2415(3) 0.0682(16) Uani 1 1 d . . .
H34 H 0.7128 -0.0141 0.2647 0.082 Uiso 1 1 calc R . .
C35 C 0.5909(3) 0.0461(3) 0.2433(2) 0.0545(12) Uani 1 1 d . . .
C36 C 0.5274(3) 0.0040(3) 0.2805(2) 0.0526(12) Uani 1 1 d . . .
H36 H 0.5533 -0.0326 0.3067 0.063 Uiso 1 1 calc R . .
C37 C 0.3813(3) -0.0306(2) 0.3157(2) 0.0464(11) Uani 1 1 d . . .
H37 H 0.4230 -0.0712 0.3286 0.056 Uiso 1 1 calc R . .
C38 C 0.3567(4) 0.0052(3) 0.3759(2) 0.0553(13) Uani 1 1 d . . .
H38A H 0.3162 0.0464 0.3652 0.066 Uiso 1 1 calc R . .
H38B H 0.4156 0.0212 0.4006 0.066 Uiso 1 1 calc R . .
C39 C 0.3037(4) -0.0467(3) 0.4154(2) 0.0644(14) Uani 1 1 d . . .
H39A H 0.3463 -0.0861 0.4286 0.077 Uiso 1 1 calc R . .
H39B H 0.2864 -0.0230 0.4537 0.077 Uiso 1 1 calc R . .
C40 C 0.2132(4) -0.0749(3) 0.3777(3) 0.0691(16) Uani 1 1 d . . .
H40A H 0.1831 -0.1100 0.4032 0.083 Uiso 1 1 calc R . .
H40B H 0.1676 -0.0362 0.3686 0.083 Uiso 1 1 calc R . .
C41 C 0.2361(4) -0.1083(3) 0.3157(3) 0.0655(15) Uani 1 1 d . . .
H41A H 0.1758 -0.1221 0.2914 0.079 Uiso 1 1 calc R . .
H41B H 0.2735 -0.1513 0.3254 0.079 Uiso 1 1 calc R . .
C42 C 0.2928(3) -0.0598(2) 0.2737(2) 0.0473(11) Uani 1 1 d . . .
H42 H 0.3157 -0.0886 0.2394 0.057 Uiso 1 1 calc R . .
C43 C 0.1952(3) -0.0137(2) 0.1868(2) 0.0422(10) Uani 1 1 d . . .
H43 H 0.2090 -0.0563 0.1670 0.051 Uiso 1 1 calc R . .
C44 C 0.1347(3) 0.0388(2) 0.1516(2) 0.0427(10) Uani 1 1 d . . .
C45 C 0.1039(3) 0.0310(3) 0.0865(2) 0.0507(12) Uani 1 1 d . . .
H45 H 0.1176 -0.0106 0.0652 0.061 Uiso 1 1 calc R . .
C46 C 0.0543(4) 0.0841(3) 0.0548(2) 0.0587(13) Uani 1 1 d . . .
H46 H 0.0339 0.0794 0.0114 0.070 Uiso 1 1 calc R . .
C47 C 0.0341(3) 0.1456(3) 0.0873(2) 0.0487(11) Uani 1 1 d . . .
C48 C -0.0149(4) 0.2046(3) 0.0569(3) 0.0662(15) Uani 1 1 d . . .
H48 H -0.0350 0.2030 0.0133 0.079 Uiso 1 1 calc R . .
C49 C -0.0325(4) 0.2638(3) 0.0916(3) 0.0736(17) Uani 1 1 d . . .
H49 H -0.0636 0.3027 0.0714 0.088 Uiso 1 1 calc R . .
C50 C -0.0041(4) 0.2664(3) 0.1573(3) 0.0648(14) Uani 1 1 d . . .
H50 H -0.0176 0.3069 0.1802 0.078 Uiso 1 1 calc R . .
C51 C 0.0425(3) 0.2114(3) 0.1885(3) 0.0547(12) Uani 1 1 d . . .
H51 H 0.0603 0.2138 0.2324 0.066 Uiso 1 1 calc R . .
C52 C 0.0636(3) 0.1498(2) 0.1532(2) 0.0453(11) Uani 1 1 d . . .
C53 C 0.7092(9) 0.3561(6) -0.0528(5) 0.135(4) Uani 1 1 d . . .
C54 C 0.6207(7) 0.3997(5) -0.0817(4) 0.148(4) Uani 1 1 d . . .
H54A H 0.6052 0.3866 -0.1257 0.222 Uiso 1 1 calc R . .
H54B H 0.6357 0.4495 -0.0790 0.222 Uiso 1 1 calc R . .
H54C H 0.5662 0.3900 -0.0582 0.222 Uiso 1 1 calc R . .
C55 C 0.7748(14) 0.2405(9) -0.1772(8) 0.232(8) Uani 1 1 d D . .
C56 C 0.8617(10) 0.2835(7) -0.1784(6) 0.195(5) Uani 1 1 d D . .
H56A H 0.8613 0.3210 -0.1473 0.292 Uiso 1 1 calc R . .
H56B H 0.8633 0.3038 -0.2203 0.292 Uiso 1 1 calc R . .
H56C H 0.9179 0.2542 -0.1685 0.292 Uiso 1 1 calc R . .
Cl1 Cl 0.38008(10) 0.12543(8) 0.55119(6) 0.0635(4) Uani 1 1 d . . .
Cl2 Cl -0.06627(14) -0.13245(11) 0.14415(8) 0.0876(5) Uani 1 1 d . . .
O1 O 0.2964(16) 0.1469(12) 0.5288(12) 0.148(10) Uani 0.50 1 d P . .
O2 O 0.4342(16) 0.0749(13) 0.5271(13) 0.222(11) Uani 0.50 1 d P . .
O3 O 0.3793(13) 0.0523(7) 0.5719(11) 0.143(5) Uani 0.50 1 d P . .
O4 O 0.4017(16) 0.1665(12) 0.6023(9) 0.170(9) Uani 0.50 1 d P . .
O5 O -0.0693(18) -0.1752(12) 0.0850(8) 0.102(5) Uani 0.50 1 d P . .
O6 O -0.0680(19) -0.0661(8) 0.1256(13) 0.181(10) Uani 0.50 1 d P . .
O7 O 0.017(2) -0.105(2) 0.1613(18) 0.247(17) Uani 0.50 1 d P . .
O8 O -0.1514(12) -0.1448(11) 0.1685(7) 0.132(6) Uani 0.50 1 d P . .
O9 O 0.4202(14) 0.1907(8) 0.5354(15) 0.208(9) Uani 0.50 1 d P . .
O10 O -0.130(3) -0.0752(19) 0.1362(13) 0.31(2) Uani 0.50 1 d P . .
O11 O 0.3792(14) 0.113(2) 0.6136(8) 0.207(13) Uani 0.50 1 d P . .
O12 O -0.067(2) -0.1841(7) 0.1916(6) 0.162(6) Uani 0.50 1 d P . .
O13 O 0.2855(15) 0.1231(13) 0.5124(9) 0.125(8) Uani 0.50 1 d P . .
O14 O 0.4590(7) 0.1305(12) 0.5156(6) 0.115(4) Uani 0.50 1 d P . .
O15 O -0.044(3) -0.1669(18) 0.0974(13) 0.224(17) Uani 0.50 1 d P . .
O16 O 0.0129(15) -0.1263(13) 0.1900(7) 0.130(9) Uani 0.50 1 d P . .

loop_
_atom_site_aniso_label
_atom_site_aniso_U_11
_atom_site_aniso_U_22
_atom_site_aniso_U_33
_atom_site_aniso_U_23
_atom_site_aniso_U_13
_atom_site_aniso_U_12
Cu1 0.0522(4) 0.0464(3) 0.0503(3) 0.0061(3) 0.0047(3) 0.0052(3)
Cu2 0.0637(4) 0.0488(3) 0.0420(3) -0.0063(3) 0.0127(3) 0.0021(3)
N1 0.041(2) 0.039(2) 0.044(2) 0.0019(17) 0.0074(16) 0.0009(17)
N2 0.047(2) 0.0375(19) 0.050(2) 0.0009(18) 0.0187(18) -0.0018(17)
N3 0.055(2) 0.040(2) 0.041(2) -0.0030(17) 0.0123(18) 0.0003(18)
N4 0.047(2) 0.049(2) 0.044(2) -0.0029(18) 0.0147(17) 0.0042(19)
N5 0.040(2) 0.049(2) 0.044(2) 0.0064(18) 0.0063(16) -0.0035(19)
N6 0.045(2) 0.041(2) 0.045(2) 0.0014(17) 0.0096(17) -0.0022(18)
N7 0.037(2) 0.038(2) 0.050(2) 0.0015(17) 0.0140(17) -0.0030(16)
N8 0.0376(19) 0.042(2) 0.041(2) -0.0011(17) 0.0097(15) -0.0037(17)
N9 0.154(8) 0.207(10) 0.161(8) 0.059(7) 0.018(6) 0.033(7)
N10 0.89(7) 0.50(4) 1.48(11) -0.63(6) 0.99(8) -0.42(4)
C1 0.045(3) 0.055(3) 0.052(3) 0.000(2) 0.011(2) 0.004(2)
C2 0.088(4) 0.054(3) 0.064(3) -0.010(3) 0.010(3) 0.014(3)
C3 0.117(6) 0.066(4) 0.089(5) -0.009(4) 0.007(4) 0.022(4)
C4 0.138(7) 0.084(5) 0.082(5) -0.036(4) 0.012(4) 0.019(5)
C5 0.118(6) 0.093(5) 0.050(3) -0.019(3) 0.009(3) 0.001(4)
C6 0.063(3) 0.069(3) 0.049(3) -0.005(3) 0.010(2) -0.008(3)
C7 0.081(4) 0.086(4) 0.042(3) 0.009(3) 0.007(3) 0.000(3)
C8 0.068(3) 0.053(3) 0.054(3) 0.012(3) 0.004(3) 0.002(3)
C9 0.036(2) 0.048(3) 0.045(3) 0.007(2) 0.009(2) -0.005(2)
C10 0.046(3) 0.044(3) 0.050(3) 0.010(2) 0.013(2) 0.007(2)
C11 0.083(4) 0.040(3) 0.061(3) -0.003(2) 0.027(3) -0.002(3)
C12 0.143(7) 0.055(4) 0.084(4) -0.012(3) 0.040(5) -0.041(4)
C13 0.114(6) 0.093(5) 0.105(5) -0.023(4) 0.037(5) -0.061(5)
C14 0.089(5) 0.105(5) 0.093(5) -0.022(4) 0.016(4) -0.043(4)
C15 0.065(4) 0.072(4) 0.066(3) -0.005(3) 0.013(3) -0.015(3)
C16 0.070(3) 0.045(3) 0.051(3) -0.012(2) 0.015(2) -0.007(3)
C17 0.071(3) 0.046(3) 0.045(3) -0.008(2) 0.011(2) 0.009(3)
C18 0.058(3) 0.054(3) 0.050(3) -0.001(2) 0.016(2) 0.007(3)
C19 0.073(4) 0.080(4) 0.054(3) -0.013(3) 0.025(3) 0.005(3)
C20 0.074(4) 0.096(4) 0.056(3) -0.008(3) 0.033(3) 0.000(4)
C21 0.050(3) 0.074(4) 0.058(3) 0.004(3) 0.021(2) 0.006(3)
C22 0.059(3) 0.089(4) 0.072(4) 0.007(3) 0.034(3) -0.002(3)
C23 0.048(3) 0.080(4) 0.093(4) 0.018(4) 0.018(3) 0.000(3)
C24 0.055(3) 0.073(4) 0.075(4) -0.003(3) 0.010(3) 0.001(3)
C25 0.048(3) 0.062(3) 0.060(3) 0.003(3) 0.017(2) 0.001(3)
C26 0.043(3) 0.053(3) 0.049(3) 0.006(2) 0.010(2) 0.011(2)
C27 0.042(3) 0.049(3) 0.052(3) -0.002(2) 0.006(2) -0.009(2)
C28 0.049(3) 0.052(3) 0.061(3) -0.003(2) 0.020(2) -0.004(2)
C29 0.074(4) 0.055(3) 0.071(4) 0.005(3) 0.022(3) -0.013(3)
C30 0.066(4) 0.081(4) 0.088(4) 0.012(4) 0.029(3) -0.015(3)
C31 0.044(3) 0.088(4) 0.090(4) 0.010(4) 0.025(3) -0.008(3)
C32 0.041(3) 0.069(3) 0.062(3) 0.001(3) 0.011(2) -0.005(3)
C33 0.036(3) 0.098(5) 0.107(5) 0.025(4) 0.017(3) 0.007(3)
C34 0.039(3) 0.079(4) 0.086(4) 0.022(3) 0.007(3) 0.013(3)
C35 0.045(3) 0.067(3) 0.052(3) 0.002(3) 0.006(2) 0.001(3)
C36 0.046(3) 0.053(3) 0.058(3) 0.013(2) 0.002(2) 0.001(2)
C37 0.044(3) 0.046(3) 0.049(3) 0.015(2) 0.008(2) 0.002(2)
C38 0.054(3) 0.059(3) 0.053(3) 0.010(2) 0.009(2) -0.009(3)
C39 0.071(4) 0.067(3) 0.059(3) 0.015(3) 0.021(3) -0.002(3)
C40 0.063(3) 0.069(4) 0.079(4) 0.030(3) 0.023(3) -0.007(3)
C41 0.062(3) 0.049(3) 0.083(4) 0.021(3) -0.001(3) -0.014(3)
C42 0.044(3) 0.040(3) 0.059(3) 0.008(2) 0.007(2) 0.000(2)
C43 0.043(3) 0.038(2) 0.046(3) -0.004(2) 0.011(2) -0.005(2)
C44 0.037(2) 0.046(3) 0.047(3) -0.003(2) 0.010(2) -0.008(2)
C45 0.052(3) 0.056(3) 0.045(3) -0.005(2) 0.008(2) -0.008(2)
C46 0.055(3) 0.071(4) 0.049(3) 0.002(3) 0.001(2) -0.006(3)
C47 0.043(3) 0.058(3) 0.047(3) 0.013(2) 0.011(2) 0.000(2)
C48 0.059(3) 0.081(4) 0.059(3) 0.026(3) 0.009(3) 0.009(3)
C49 0.058(3) 0.068(4) 0.099(5) 0.030(4) 0.027(3) 0.012(3)
C50 0.055(3) 0.054(3) 0.089(4) 0.003(3) 0.024(3) 0.011(3)
C51 0.048(3) 0.054(3) 0.063(3) 0.001(3) 0.012(2) 0.009(2)
C52 0.032(2) 0.048(3) 0.056(3) 0.007(2) 0.011(2) -0.002(2)
C53 0.173(11) 0.149(9) 0.090(7) -0.020(6) 0.055(7) -0.039(8)
C54 0.142(8) 0.163(9) 0.129(8) 0.018(7) -0.042(6) 0.007(7)
C55 0.252(18) 0.224(17) 0.244(16) -0.113(13) 0.139(14) -0.009(14)
C56 0.226(15) 0.198(13) 0.168(11) 0.000(10) 0.054(10) -0.006(12)
Cl1 0.0671(9) 0.0686(9) 0.0558(8) -0.0026(7) 0.0112(7) -0.0002(7)
Cl2 0.1070(14) 0.0983(13) 0.0586(9) -0.0003(9) 0.0128(9) -0.0348(11)
O1 0.093(10) 0.105(11) 0.23(2) 0.054(13) -0.091(11) -0.024(9)
O2 0.24(2) 0.168(17) 0.29(3) -0.115(18) 0.157(18) -0.005(15)
O3 0.174(14) 0.084(8) 0.168(14) 0.048(9) 0.002(12) 0.014(9)
O4 0.25(2) 0.171(17) 0.091(12) -0.085(13) 0.026(12) -0.021(15)
O5 0.146(11) 0.120(10) 0.040(6) -0.014(7) 0.011(6) -0.033(9)
O6 0.19(2) 0.085(10) 0.28(3) 0.030(13) 0.09(2) -0.039(13)
O7 0.142(19) 0.25(3) 0.35(4) -0.01(3) 0.00(2) -0.14(2)
O8 0.119(9) 0.188(15) 0.098(9) -0.049(9) 0.052(8) -0.121(11)
O9 0.163(14) 0.089(10) 0.36(3) 0.071(14) -0.029(16) -0.046(10)
O10 0.32(3) 0.36(4) 0.22(3) -0.11(2) -0.11(2) 0.30(3)
O11 0.144(14) 0.41(4) 0.065(9) 0.090(18) 0.020(9) 0.08(2)
O12 0.30(2) 0.108(9) 0.079(8) 0.034(7) 0.045(11) -0.034(14)
O13 0.081(9) 0.20(2) 0.085(8) 0.023(10) -0.028(7) -0.068(10)
O14 0.066(6) 0.185(15) 0.102(7) 0.003(10) 0.046(5) -0.008(9)
O15 0.28(4) 0.27(3) 0.120(16) -0.105(16) 0.008(17) 0.08(2)
O16 0.119(14) 0.19(2) 0.075(7) -0.056(11) -0.015(7) 0.021(15)

loop_
_atom_type_symbol
_atom_type_description
_atom_type_scat_dispersion_real
_atom_type_scat_dispersion_imag
_atom_type_scat_source
Cu Cu 0.3201 1.2651 'International Tables Vol C Tables 4.2.6.8 and 6.1.1.4'
N N 0.0061 0.0033 'International Tables Vol C Tables 4.2.6.8 and 6.1.1.4'
C C 0.0033 0.0016 'International Tables Vol C Tables 4.2.6.8 and 6.1.1.4'
Cl Cl 0.1484 0.1585 'International Tables Vol C Tables 4.2.6.8 and 6.1.1.4'
O O 0.0106 0.0060 'International Tables Vol C Tables 4.2.6.8 and 6.1.1.4'
H H 0.0000 0.0000 'International Tables Vol C Tables 4.2.6.8 and 6.1.1.4'

loop_
_geom_angle_atom_site_label_1
_geom_angle_atom_site_label_2
_geom_angle_atom_site_label_3
_geom_angle
_geom_angle_site_symmetry_1
_geom_angle_site_symmetry_3
_geom_angle_publ_flag
N6 Cu1 N2 145.30(14) . . ?
N6 Cu1 N1 126.39(14) . . ?
N2 Cu1 N1 81.13(14) . . ?
N6 Cu1 N5 80.59(14) . . ?
N2 Cu1 N5 118.63(14) . . ?
N1 Cu1 N5 99.91(14) . . ?
N3 Cu2 N8 128.76(14) . . ?
N3 Cu2 N7 136.63(15) . . ?
N8 Cu2 N7 81.28(14) . . ?
N3 Cu2 N4 81.17(15) . . ?
N8 Cu2 N4 114.75(14) . . ?
N7 Cu2 N4 117.28(14) . . ?
C9 N1 C1 117.8(4) . . ?
C9 N1 Cu1 111.5(3) . . ?
C1 N1 Cu1 130.2(3) . . ?
C10 N2 C11 114.5(4) . . ?
C10 N2 Cu1 111.3(3) . . ?
C11 N2 Cu1 134.2(3) . . ?
C17 N3 C16 115.6(4) . . ?
C17 N3 Cu2 111.5(3) . . ?
C16 N3 Cu2 132.9(3) . . ?
C18 N4 C26 118.1(4) . . ?
C18 N4 Cu2 110.5(3) . . ?
C26 N4 Cu2 131.2(3) . . ?
C35 N5 C27 117.8(4) . . ?
C35 N5 Cu1 109.2(3) . . ?
C27 N5 Cu1 132.1(3) . . ?
C36 N6 C37 114.8(4) . . ?
C36 N6 Cu1 113.2(3) . . ?
C37 N6 Cu1 131.9(3) . . ?
C43 N7 C42 115.0(4) . . ?
C43 N7 Cu2 110.5(3) . . ?
C42 N7 Cu2 134.4(3) . . ?
C44 N8 C52 117.7(4) . . ?
C44 N8 Cu2 111.9(3) . . ?
C52 N8 Cu2 130.3(3) . . ?
N1 C1 C2 118.8(4) . . ?
N1 C1 C6 121.4(4) . . ?
C2 C1 C6 119.8(5) . . ?
C3 C2 C1 120.4(6) . . ?
C3 C2 H2 119.8 . . ?
C1 C2 H2 119.8 . . ?
C2 C3 C4 121.1(6) . . ?
C2 C3 H3 119.5 . . ?
C4 C3 H3 119.5 . . ?
C5 C4 C3 120.2(6) . . ?
C5 C4 H4 119.9 . . ?
C3 C4 H4 119.9 . . ?
C4 C5 C6 121.4(6) . . ?
C4 C5 H5 119.3 . . ?
C6 C5 H5 119.3 . . ?
C7 C6 C5 124.9(5) . . ?
C7 C6 C1 118.0(5) . . ?
C5 C6 C1 117.1(5) . . ?
C8 C7 C6 120.6(5) . . ?
C8 C7 H7 119.7 . . ?
C6 C7 H7 119.7 . . ?
C7 C8 C9 118.2(5) . . ?
C7 C8 H8 120.9 . . ?
C9 C8 H8 120.9 . . ?
N1 C9 C8 124.0(4) . . ?
N1 C9 C10 115.2(4) . . ?
C8 C9 C10 120.8(4) . . ?
N2 C10 C9 120.3(4) . . ?
N2 C10 H10 119.9 . . ?
C9 C10 H10 119.9 . . ?
N2 C11 C16 112.7(4) . . ?
N2 C11 C12 110.9(4) . . ?
C16 C11 C12 109.5(5) . . ?
N2 C11 H11 107.8 . . ?
C16 C11 H11 107.8 . . ?
C12 C11 H11 107.8 . . ?
C13 C12 C11 112.7(5) . . ?
C13 C12 H12A 109.0 . . ?
C11 C12 H12A 109.0 . . ?
C13 C12 H12B 109.0 . . ?
C11 C12 H12B 109.0 . . ?
H12A C12 H12B 107.8 . . ?
C12 C13 C14 110.2(6) . . ?
C12 C13 H13A 109.6 . . ?
C14 C13 H13A 109.6 . . ?
C12 C13 H13B 109.6 . . ?
C14 C13 H13B 109.6 . . ?
H13A C13 H13B 108.1 . . ?
C15 C14 C13 110.4(5) . . ?
C15 C14 H14A 109.6 . . ?
C13 C14 H14A 109.6 . . ?
C15 C14 H14B 109.6 . . ?
C13 C14 H14B 109.6 . . ?
H14A C14 H14B 108.1 . . ?
C16 C15 C14 109.0(5) . . ?
C16 C15 H15A 109.9 . . ?
C14 C15 H15A 109.9 . . ?
C16 C15 H15B 109.9 . . ?
C14 C15 H15B 109.9 . . ?
H15A C15 H15B 108.3 . . ?
N3 C16 C15 112.0(4) . . ?
N3 C16 C11 112.5(4) . . ?
C15 C16 C11 112.7(4) . . ?
N3 C16 H16 106.3 . . ?
C15 C16 H16 106.3 . . ?
C11 C16 H16 106.3 . . ?
N3 C17 C18 121.3(4) . . ?
N3 C17 H17 119.4 . . ?
C18 C17 H17 119.4 . . ?
N4 C18 C19 124.0(5) . . ?
N4 C18 C17 115.4(4) . . ?
C19 C18 C17 120.6(5) . . ?
C20 C19 C18 118.2(5) . . ?
C20 C19 H19 120.9 . . ?
C18 C19 H19 120.9 . . ?
C19 C20 C21 120.8(5) . . ?
C19 C20 H20 119.6 . . ?
C21 C20 H20 119.6 . . ?
C20 C21 C22 123.7(5) . . ?
C20 C21 C26 118.2(5) . . ?
C22 C21 C26 118.0(5) . . ?
C23 C22 C21 121.0(5) . . ?
C23 C22 H22 119.5 . . ?
C21 C22 H22 119.5 . . ?
C22 C23 C24 120.4(5) . . ?
C22 C23 H23 119.8 . . ?
C24 C23 H23 119.8 . . ?
C25 C24 C23 120.2(6) . . ?
C25 C24 H24 119.9 . . ?
C23 C24 H24 119.9 . . ?
C24 C25 C26 120.8(5) . . ?
C24 C25 H25 119.6 . . ?
C26 C25 H25 119.6 . . ?
N4 C26 C25 119.9(4) . . ?
N4 C26 C21 120.7(5) . . ?
C25 C26 C21 119.4(5) . . ?
N5 C27 C28 119.7(4) . . ?
N5 C27 C32 121.5(4) . . ?
C28 C27 C32 118.8(4) . . ?
C29 C28 C27 121.5(5) . . ?
C29 C28 H28 119.3 . . ?
C27 C28 H28 119.3 . . ?
C28 C29 C30 119.4(5) . . ?
C28 C29 H29 120.3 . . ?
C30 C29 H29 120.3 . . ?
C31 C30 C29 120.7(5) . . ?
C31 C30 H30 119.6 . . ?
C29 C30 H30 119.6 . . ?
C30 C31 C32 121.7(5) . . ?
C30 C31 H31 119.1 . . ?
C32 C31 H31 119.1 . . ?
C33 C32 C31 124.6(5) . . ?
C33 C32 C27 117.5(4) . . ?
C31 C32 C27 117.8(5) . . ?
C34 C33 C32 121.0(5) . . ?
C34 C33 H33 119.5 . . ?
C32 C33 H33 119.5 . . ?
C33 C34 C35 117.8(5) . . ?
C33 C34 H34 121.1 . . ?
C35 C34 H34 121.1 . . ?
N5 C35 C34 124.4(5) . . ?
N5 C35 C36 116.2(4) . . ?
C34 C35 C36 119.4(5) . . ?
N6 C36 C35 120.4(4) . . ?
N6 C36 H36 119.8 . . ?
C35 C36 H36 119.8 . . ?
N6 C37 C38 111.4(4) . . ?
N6 C37 C42 109.7(3) . . ?
C38 C37 C42 113.9(4) . . ?
N6 C37 H37 107.1 . . ?
C38 C37 H37 107.1 . . ?
C42 C37 H37 107.1 . . ?
C37 C38 C39 109.6(4) . . ?
C37 C38 H38A 109.7 . . ?
C39 C38 H38A 109.7 . . ?
C37 C38 H38B 109.7 . . ?
C39 C38 H38B 109.7 . . ?
H38A C38 H38B 108.2 . . ?
C40 C39 C38 111.4(4) . . ?
C40 C39 H39A 109.4 . . ?
C38 C39 H39A 109.4 . . ?
C40 C39 H39B 109.4 . . ?
C38 C39 H39B 109.4 . . ?
H39A C39 H39B 108.0 . . ?
C41 C40 C39 111.2(4) . . ?
C41 C40 H40A 109.4 . . ?
C39 C40 H40A 109.4 . . ?
C41 C40 H40B 109.4 . . ?
C39 C40 H40B 109.4 . . ?
H40A C40 H40B 108.0 . . ?
C40 C41 C42 114.3(4) . . ?
C40 C41 H41A 108.7 . . ?
C42 C41 H41A 108.7 . . ?
C40 C41 H41B 108.7 . . ?
C42 C41 H41B 108.7 . . ?
H41A C41 H41B 107.6 . . ?
N7 C42 C41 110.8(4) . . ?
N7 C42 C37 112.3(4) . . ?
C41 C42 C37 108.0(4) . . ?
N7 C42 H42 108.5 . . ?
C41 C42 H42 108.5 . . ?
C37 C42 H42 108.5 . . ?
N7 C43 C44 120.9(4) . . ?
N7 C43 H43 119.6 . . ?
C44 C43 H43 119.6 . . ?
N8 C44 C45 122.6(4) . . ?
N8 C44 C43 115.2(4) . . ?
C45 C44 C43 122.1(4) . . ?
C46 C45 C44 119.7(5) . . ?
C46 C45 H45 120.1 . . ?
C44 C45 H45 120.1 . . ?
C45 C46 C47 119.5(5) . . ?
C45 C46 H46 120.3 . . ?
C47 C46 H46 120.3 . . ?
C46 C47 C52 118.5(4) . . ?
C46 C47 C48 122.9(5) . . ?
C52 C47 C48 118.6(5) . . ?
C49 C48 C47 120.0(5) . . ?
C49 C48 H48 120.0 . . ?
C47 C48 H48 120.0 . . ?
C48 C49 C50 120.6(5) . . ?
C48 C49 H49 119.7 . . ?
C50 C49 H49 119.7 . . ?
C51 C50 C49 121.6(5) . . ?
C51 C50 H50 119.2 . . ?
C49 C50 H50 119.2 . . ?
C50 C51 C52 118.9(5) . . ?
C50 C51 H51 120.5 . . ?
C52 C51 H51 120.5 . . ?
N8 C52 C47 121.9(4) . . ?
N8 C52 C51 117.9(4) . . ?
C47 C52 C51 120.2(4) . . ?
N9 C53 C54 177.3(12) . . ?
C53 C54 H54A 109.5 . . ?
C53 C54 H54B 109.5 . . ?
H54A C54 H54B 109.5 . . ?
C53 C54 H54C 109.5 . . ?
H54A C54 H54C 109.5 . . ?
H54B C54 H54C 109.5 . . ?
N10 C55 C56 151(3) . . ?
C55 C56 H56A 109.5 . . ?
C55 C56 H56B 109.5 . . ?
H56A C56 H56B 109.5 . . ?
C55 C56 H56C 109.5 . . ?
H56A C56 H56C 109.5 . . ?
H56B C56 H56C 109.5 . . ?
O1 Cl1 O11 108.6(15) . . ?
O1 Cl1 O4 103.7(15) . . ?
O11 Cl1 O4 48.0(13) . . ?
O1 Cl1 O2 127.6(16) . . ?
O11 Cl1 O2 108.0(16) . . ?
O4 Cl1 O2 128.7(14) . . ?
O1 Cl1 O14 121.3(14) . . ?
O11 Cl1 O14 128.8(10) . . ?
O4 Cl1 O14 105.5(11) . . ?
O2 Cl1 O14 49.0(9) . . ?
O1 Cl1 O9 90.2(12) . . ?
O11 Cl1 O9 115.3(17) . . ?
O4 Cl1 O9 67.7(12) . . ?
O2 Cl1 O9 106.3(12) . . ?
O14 Cl1 O9 57.3(10) . . ?
O1 Cl1 O3 112.3(12) . . ?
O11 Cl1 O3 62.5(13) . . ?
O4 Cl1 O3 108.5(11) . . ?
O2 Cl1 O3 57.3(11) . . ?
O14 Cl1 O3 104.9(10) . . ?
O9 Cl1 O3 157.2(10) . . ?
O1 Cl1 O13 22.7(18) . . ?
O11 Cl1 O13 116.3(12) . . ?
O4 Cl1 O13 125.3(14) . . ?
O2 Cl1 O13 105.8(14) . . ?
O14 Cl1 O13 114.3(9) . . ?
O9 Cl1 O13 104.4(11) . . ?
O3 Cl1 O13 96.0(11) . . ?
O15 Cl2 O7 98(2) . . ?
O15 Cl2 O6 105.2(19) . . ?
O7 Cl2 O6 72.1(17) . . ?
O15 Cl2 O8 120.6(17) . . ?
O7 Cl2 O8 139.3(16) . . ?
O6 Cl2 O8 106.6(11) . . ?
O15 Cl2 O16 110.1(17) . . ?
O7 Cl2 O16 31(2) . . ?
O6 Cl2 O16 96.6(16) . . ?
O8 Cl2 O16 114.3(10) . . ?
O15 Cl2 O12 102.7(17) . . ?
O7 Cl2 O12 98.4(17) . . ?
O6 Cl2 O12 151.5(13) . . ?
O8 Cl2 O12 62.8(9) . . ?
O16 Cl2 O12 67.9(12) . . ?
O15 Cl2 O10 121.2(19) . . ?
O7 Cl2 O10 106(2) . . ?
O6 Cl2 O10 40.1(17) . . ?
O8 Cl2 O10 66.9(16) . . ?
O16 Cl2 O10 117.9(14) . . ?
O12 Cl2 O10 125.1(16) . . ?
O15 Cl2 O5 16(2) . . ?
O7 Cl2 O5 113.7(18) . . ?
O6 Cl2 O5 105.7(14) . . ?
O8 Cl2 O5 105.8(9) . . ?
O16 Cl2 O5 125.5(12) . . ?
O12 Cl2 O5 102.7(9) . . ?
O10 Cl2 O5 110.9(14) . . ?
O13 O1 Cl1 99(5) . . ?
O14 O2 O3 130.5(16) . . ?
O14 O2 Cl1 67.7(11) . . ?
O3 O2 Cl1 65.1(9) . . ?
O2 O3 O11 102.1(15) . . ?
O2 O3 Cl1 57.6(9) . . ?
O11 O3 Cl1 54.9(8) . . ?
O11 O4 Cl1 65.9(13) . . ?
O11 O4 O9 123.8(18) . . ?
Cl1 O4 O9 58.4(8) . . ?
O10 O6 Cl2 75(2) . . ?
O10 O6 O7 119(3) . . ?
Cl2 O6 O7 53.2(12) . . ?
O16 O7 Cl2 83(3) . . ?
O16 O7 O6 123(4) . . ?
Cl2 O7 O6 54.7(13) . . ?
Cl2 O8 O12 59.9(7) . . ?
Cl2 O8 O10 57.8(9) . . ?
O12 O8 O10 114.0(13) . . ?
O14 O9 Cl1 60.9(7) . . ?
O14 O9 O4 98.3(12) . . ?
Cl1 O9 O4 54.0(8) . . ?
O6 O10 Cl2 64.9(14) . . ?
O6 O10 O8 120(2) . . ?
Cl2 O10 O8 55.3(10) . . ?
O4 O11 Cl1 66.1(11) . . ?
O4 O11 O3 125.8(18) . . ?
Cl1 O11 O3 62.6(10) . . ?
Cl2 O12 O8 57.4(7) . . ?
Cl2 O12 O16 56.0(9) . . ?
O8 O12 O16 101.2(11) . . ?
O1 O13 Cl1 59(4) . . ?
O2 O14 O9 125.0(15) . . ?
O2 O14 Cl1 63.2(9) . . ?
O9 O14 Cl1 61.8(9) . . ?
O7 O16 Cl2 66(3) . . ?
O7 O16 O12 121(3) . . ?
Cl2 O16 O12 56.0(9) . . ?

loop_
_geom_bond_atom_site_label_1
_geom_bond_atom_site_label_2
_geom_bond_distance
_geom_bond_site_symmetry_2
_geom_bond_publ_flag
Cu1 N6 2.012(4) . ?
Cu1 N2 2.053(4) . ?
Cu1 N1 2.066(4) . ?
Cu1 N5 2.151(4) . ?
Cu2 N3 2.018(4) . ?
Cu2 N8 2.043(4) . ?
Cu2 N7 2.064(4) . ?
Cu2 N4 2.111(4) . ?
N1 C9 1.325(5) . ?
N1 C1 1.363(6) . ?
N2 C10 1.273(5) . ?
N2 C11 1.493(6) . ?
N3 C17 1.292(6) . ?
N3 C16 1.456(6) . ?
N4 C18 1.320(6) . ?
N4 C26 1.371(6) . ?
N5 C35 1.317(6) . ?
N5 C27 1.371(5) . ?
N6 C36 1.270(5) . ?
N6 C37 1.479(5) . ?
N7 C43 1.270(5) . ?
N7 C42 1.483(6) . ?
N8 C44 1.337(5) . ?
N8 C52 1.360(5) . ?
N9 C53 1.157(13) . ?
N10 C55 1.130(10) . ?
C1 C2 1.396(7) . ?
C1 C6 1.419(7) . ?
C2 C3 1.348(8) . ?
C2 H2 0.9300 . ?
C3 C4 1.382(9) . ?
C3 H3 0.9300 . ?
C4 C5 1.353(9) . ?
C4 H4 0.9300 . ?
C5 C6 1.415(8) . ?
C5 H5 0.9300 . ?
C6 C7 1.382(8) . ?
C7 C8 1.357(7) . ?
C7 H7 0.9300 . ?
C8 C9 1.395(6) . ?
C8 H8 0.9300 . ?
C9 C10 1.468(6) . ?
C10 H10 0.9300 . ?
C11 C16 1.511(7) . ?
C11 C12 1.512(8) . ?
C11 H11 0.9800 . ?
C12 C13 1.498(10) . ?
C12 H12A 0.9700 . ?
C12 H12B 0.9700 . ?
C13 C14 1.541(9) . ?
C13 H13A 0.9700 . ?
C13 H13B 0.9700 . ?
C14 C15 1.526(8) . ?
C14 H14A 0.9700 . ?
C14 H14B 0.9700 . ?
C15 C16 1.493(7) . ?
C15 H15A 0.9700 . ?
C15 H15B 0.9700 . ?
C16 H16 0.9800 . ?
C17 C18 1.449(7) . ?
C17 H17 0.9300 . ?
C18 C19 1.399(7) . ?
C19 C20 1.351(8) . ?
C19 H19 0.9300 . ?
C20 C21 1.382(7) . ?
C20 H20 0.9300 . ?
C21 C22 1.408(7) . ?
C21 C26 1.422(6) . ?
C22 C23 1.336(8) . ?
C22 H22 0.9300 . ?
C23 C24 1.409(7) . ?
C23 H23 0.9300 . ?
C24 C25 1.349(7) . ?
C24 H24 0.9300 . ?
C25 C26 1.385(7) . ?
C25 H25 0.9300 . ?
C27 C28 1.386(6) . ?
C27 C32 1.428(6) . ?
C28 C29 1.361(6) . ?
C28 H28 0.9300 . ?
C29 C30 1.404(8) . ?
C29 H29 0.9300 . ?
C30 C31 1.330(8) . ?
C30 H30 0.9300 . ?
C31 C32 1.406(7) . ?
C31 H31 0.9300 . ?
C32 C33 1.391(8) . ?
C33 C34 1.361(7) . ?
C33 H33 0.9300 . ?
C34 C35 1.404(7) . ?
C34 H34 0.9300 . ?
C35 C36 1.465(6) . ?
C36 H36 0.9300 . ?
C37 C38 1.500(6) . ?
C37 C42 1.538(6) . ?
C37 H37 0.9800 . ?
C38 C39 1.515(6) . ?
C38 H38A 0.9700 . ?
C38 H38B 0.9700 . ?
C39 C40 1.509(8) . ?
C39 H39A 0.9700 . ?
C39 H39B 0.9700 . ?
C40 C41 1.507(8) . ?
C40 H40A 0.9700 . ?
C40 H40B 0.9700 . ?
C41 C42 1.536(6) . ?
C41 H41A 0.9700 . ?
C41 H41B 0.9700 . ?
C42 H42 0.9800 . ?
C43 C44 1.450(6) . ?
C43 H43 0.9300 . ?
C44 C45 1.395(6) . ?
C45 C46 1.348(7) . ?
C45 H45 0.9300 . ?
C46 C47 1.387(7) . ?
C46 H46 0.9300 . ?
C47 C52 1.403(6) . ?
C47 C48 1.417(7) . ?
C48 C49 1.364(8) . ?
C48 H48 0.9300 . ?
C49 C50 1.395(8) . ?
C49 H49 0.9300 . ?
C50 C51 1.352(7) . ?
C50 H50 0.9300 . ?
C51 C52 1.420(6) . ?
C51 H51 0.9300 . ?
C53 C54 1.548(15) . ?
C54 H54A 0.9600 . ?
C54 H54B 0.9600 . ?
C54 H54C 0.9600 . ?
C55 C56 1.454(17) . ?
C56 H56A 0.9600 . ?
C56 H56B 0.9600 . ?
C56 H56C 0.9600 . ?
Cl1 O1 1.273(19) . ?
Cl1 O11 1.329(14) . ?
Cl1 O4 1.331(13) . ?
Cl1 O2 1.341(14) . ?
Cl1 O14 1.389(9) . ?
Cl1 O9 1.401(12) . ?
Cl1 O3 1.441(11) . ?
Cl1 O13 1.472(19) . ?
Cl2 O15 1.24(3) . ?
Cl2 O7 1.28(2) . ?
Cl2 O6 1.306(16) . ?
Cl2 O8 1.354(10) . ?
Cl2 O16 1.390(18) . ?
Cl2 O12 1.390(10) . ?
Cl2 O10 1.393(16) . ?
Cl2 O5 1.47(2) . ?
O1 O13 0.58(4) . ?
O2 O14 1.13(2) . ?
O2 O3 1.34(2) . ?
O3 O11 1.44(3) . ?
O4 O11 1.08(3) . ?
O4 O9 1.52(3) . ?
O6 O10 0.93(4) . ?
O6 O7 1.52(4) . ?
O7 O16 0.73(4) . ?
O8 O12 1.429(19) . ?
O8 O10 1.51(4) . ?
O9 O14 1.34(2) . ?
O12 O16 1.55(3) . ?
